data_7234252
loop_
_publ_author_name
'Jia-Ling Liao'
'Yun Chi'
'Chia-Chi Yeh'
'Hao-Che Kao'
'Chih-Hao Chang'
'Mark A. Fox'
'Paul J. Low'
'Gene-Hsiang Lee'

_publ_section_title
;
 Near infrared-emitting tris-bidentate Os(ii) phosphors: control of
 excited state characteristics and fabrication of OLEDs
;
_journal_name_full 'Journal of Materials Chemistry C'
_journal_page_first 4910
_journal_page_last 4920
_journal_paper_doi 10.1039/C5TC00204D
_journal_volume 3
_journal_year 2015
_chemical_formula_sum 'C35 H37 F6 N6 Os P2'
_chemical_formula_weight 907.85
_space_group_IT_number 15
_space_group_name_Hall '-C 2yc'
_space_group_name_H-M_alt 'C 1 2/c 1'
_symmetry_cell_setting monoclinic
_symmetry_space_group_name_H-M 'C 1 2/c 1'
_atom_sites_solution_hydrogens geom
_atom_sites_solution_primary direct
_atom_sites_solution_secondary difmap
_cell_angle_alpha 90.00
_cell_angle_beta 96.193(2)
_cell_angle_gamma 90.00
_cell_formula_units_Z 8
_cell_length_a 23.1156(7)
_cell_length_b 16.4313(5)
_cell_length_c 18.4153(5)
_cell_measurement_reflns_used 23283
_cell_measurement_temperature 150(2)
_cell_measurement_theta_max 27.50
_cell_measurement_theta_min 1.52
_cell_volume 6953.7(4)
_computing_cell_refinement DENZO-SMN
_computing_data_collection 'NONIUS COLLECT'
_computing_data_reduction DENZO-SMN
_computing_molecular_graphics 'Bruker SHELXTL'
_computing_publication_material 'Bruker SHELXTL'
_computing_structure_refinement 'SHELXL-97 (Sheldrick, 1997)'
_computing_structure_solution 'SHELXS-97 (Sheldrick, 1990)'
_diffrn_ambient_temperature 150(2)
_diffrn_measured_fraction_theta_full 0.994
_diffrn_measured_fraction_theta_max 0.994
_diffrn_measurement_device_type 'NONIUS KappaCCD'
_diffrn_measurement_method '\w scans'
_diffrn_radiation_monochromator graphite
_diffrn_radiation_source 'fine-focus sealed tube'
_diffrn_radiation_type MoK\a
_diffrn_radiation_wavelength 0.71073
_diffrn_reflns_av_R_equivalents 0.0554
_diffrn_reflns_av_sigmaI/netI 0.0663
_diffrn_reflns_limit_h_max 29
_diffrn_reflns_limit_h_min -29
_diffrn_reflns_limit_k_max 21
_diffrn_reflns_limit_k_min -20
_diffrn_reflns_limit_l_max 23
_diffrn_reflns_limit_l_min -23
_diffrn_reflns_number 23283
_diffrn_reflns_theta_full 27.50
_diffrn_reflns_theta_max 27.50
_diffrn_reflns_theta_min 1.52
_exptl_absorpt_coefficient_mu 3.828
_exptl_absorpt_correction_T_max 0.866
_exptl_absorpt_correction_T_min 0.617
_exptl_absorpt_correction_type multi-scan
_exptl_crystal_colour deep-green
_exptl_crystal_density_diffrn 1.734
_exptl_crystal_density_method 'not measured'
_exptl_crystal_description plate
_exptl_crystal_F_000 3592
_exptl_crystal_preparation Luminescent
_exptl_crystal_size_max 0.20
_exptl_crystal_size_mid 0.15
_exptl_crystal_size_min 0.03
_refine_diff_density_max 2.945
_refine_diff_density_min -2.089
_refine_diff_density_rms 0.180
_refine_ls_extinction_method none
_refine_ls_goodness_of_fit_ref 1.056
_refine_ls_hydrogen_treatment constr
_refine_ls_matrix_type full
_refine_ls_number_parameters 453
_refine_ls_number_reflns 7950
_refine_ls_number_restraints 41
_refine_ls_restrained_S_all 1.065
_refine_ls_R_factor_all 0.0741
_refine_ls_R_factor_gt 0.0482
_refine_ls_shift/su_max 0.013
_refine_ls_shift/su_mean 0.000
_refine_ls_structure_factor_coef Fsqd
_refine_ls_weighting_details 'calc w=1/[\s^2^(Fo^2^)+(0.0776P)^2^+15.2971P] where P=(Fo^2^+2Fc^2^)/3'
_refine_ls_weighting_scheme calc
_refine_ls_wR_factor_gt 0.1296
_refine_ls_wR_factor_ref 0.1409
_reflns_number_gt 5714
_reflns_number_total 7950
_reflns_threshold_expression >2sigma(I)
_cod_data_source_file J-Mater-Chem-C-2015-3-4910.cif
_cod_data_source_block 3
_cod_depositor_comments
;
The following automatic conversions were performed:

data item '_symmetry_cell_setting' value 'Monoclinic' was changed to
'monoclinic' in accordance with the built-in table derived from the
CIF Core dictionary named 'cif_core.dic' version 2.4.5 last updated
on 2014-11-21.

Automatic conversion script
Id: cif_fix_values 6909 2019-04-08 15:41:33Z antanas 
;
_cod_original_sg_symbol_H-M C2/c
_cod_database_code 7234252

loop_
_symmetry_equiv_pos_as_xyz
'x, y, z'
'-x, y, -z+1/2'
'x+1/2, y+1/2, z'
'-x+1/2, y+1/2, -z+1/2'
'-x, -y, -z'
'x, -y, z-1/2'
'-x+1/2, -y+1/2, -z'
'x+1/2, -y+1/2, z-1/2'

loop_
_atom_site_label
_atom_site_type_symbol
_atom_site_fract_x
_atom_site_fract_y
_atom_site_fract_z
_atom_site_U_iso_or_equiv
_atom_site_adp_type
_atom_site_occupancy
_atom_site_symmetry_multiplicity
_atom_site_calc_flag
_atom_site_refinement_flags
_atom_site_disorder_assembly
_atom_site_disorder_group
Os Os 0.212655(11) 0.467945(15) 0.352382(13) 0.02589(11) Uani 1 1 d . . .
P1 P 0.26955(8) 0.37209(10) 0.30744(9) 0.0276(4) Uani 1 1 d . . .
P2 P 0.16415(8) 0.46933(10) 0.23895(9) 0.0264(4) Uani 1 1 d . A .
N1 N 0.1408(3) 0.3082(3) 0.3770(3) 0.0314(13) Uani 1 1 d . . .
N2 N 0.1494(2) 0.3896(3) 0.3854(3) 0.0277(12) Uani 1 1 d . . .
N3 N 0.1501(3) 0.5473(3) 0.3893(3) 0.0285(12) Uani 1 1 d . . .
N4 N 0.1417(3) 0.6294(4) 0.3829(3) 0.0337(13) Uani 1 1 d . . .
N5 N 0.2745(2) 0.5578(3) 0.3441(3) 0.0279(12) Uani 1 1 d . . .
N6 N 0.2590(2) 0.4692(3) 0.4583(3) 0.0243(11) Uani 1 1 d . . .
C1 C 0.0655(4) 0.2102(5) 0.4005(4) 0.0418(18) Uani 1 1 d . . .
C2 C 0.0898(3) 0.2948(4) 0.4034(4) 0.0349(16) Uani 1 1 d . . .
C3 C 0.0650(3) 0.3641(5) 0.4283(4) 0.0361(16) Uani 1 1 d . . .
H3 H 0.0292 0.3690 0.4489 0.043 Uiso 1 1 calc R . .
C4 C 0.1043(3) 0.4251(4) 0.4165(4) 0.0327(16) Uani 1 1 d . . .
C5 C 0.1047(3) 0.5130(5) 0.4178(4) 0.0331(16) Uani 1 1 d . . .
C6 C 0.0650(3) 0.5733(4) 0.4318(4) 0.0337(16) Uani 1 1 d . . .
H6 H 0.0293 0.5674 0.4524 0.040 Uiso 1 1 calc R . .
C7 C 0.0905(3) 0.6448(4) 0.4082(4) 0.0358(16) Uani 1 1 d . B .
C8 C 0.0657(4) 0.7255(5) 0.4059(5) 0.052(2) Uani 1 1 d . . .
C9 C 0.2852(3) 0.6004(4) 0.2834(4) 0.0356(16) Uani 1 1 d . . .
H9 H 0.2614 0.5889 0.2392 0.043 Uiso 1 1 calc R . .
C10 C 0.3275(3) 0.6584(5) 0.2813(4) 0.0416(18) Uani 1 1 d . . .
H10 H 0.3340 0.6837 0.2365 0.050 Uiso 1 1 calc R . .
C11 C 0.3606(3) 0.6794(5) 0.3457(4) 0.0428(19) Uani 1 1 d . . .
H11 H 0.3888 0.7215 0.3466 0.051 Uiso 1 1 calc R . .
C12 C 0.3517(3) 0.6378(5) 0.4087(4) 0.0408(18) Uani 1 1 d . . .
H12 H 0.3743 0.6507 0.4534 0.049 Uiso 1 1 calc R . .
C13 C 0.3094(3) 0.5769(4) 0.4067(4) 0.0330(16) Uani 1 1 d . . .
C14 C 0.2999(3) 0.5274(4) 0.4713(4) 0.0306(15) Uani 1 1 d . . .
C15 C 0.3319(4) 0.5348(4) 0.5390(4) 0.0386(17) Uani 1 1 d . . .
H15 H 0.3601 0.5768 0.5473 0.046 Uiso 1 1 calc R . .
C16 C 0.3230(4) 0.4817(5) 0.5941(4) 0.0418(19) Uani 1 1 d . . .
H16 H 0.3445 0.4863 0.6409 0.050 Uiso 1 1 calc R . .
C17 C 0.2819(3) 0.4213(4) 0.5796(4) 0.0366(17) Uani 1 1 d . . .
H17 H 0.2754 0.3826 0.6162 0.044 Uiso 1 1 calc R . .
C18 C 0.2501(3) 0.4174(4) 0.5115(4) 0.0346(16) Uani 1 1 d . . .
H18 H 0.2212 0.3765 0.5025 0.042 Uiso 1 1 calc R . .
C19 C 0.2473(3) 0.3580(4) 0.2093(3) 0.0292(14) Uani 1 1 d . . .
C20 C 0.2758(3) 0.3024(4) 0.1659(4) 0.0350(16) Uani 1 1 d . . .
H20 H 0.3066 0.2693 0.1876 0.042 Uiso 1 1 calc R . .
C21 C 0.2585(4) 0.2970(5) 0.0928(4) 0.0415(18) Uani 1 1 d . . .
H21 H 0.2775 0.2599 0.0638 0.050 Uiso 1 1 calc R . .
C22 C 0.2130(4) 0.3453(5) 0.0599(4) 0.0433(19) Uani 1 1 d . . .
H22 H 0.2014 0.3412 0.0090 0.052 Uiso 1 1 calc R . .
C23 C 0.1847(3) 0.3997(5) 0.1029(4) 0.0373(16) Uani 1 1 d . . .
H23 H 0.1545 0.4337 0.0811 0.045 Uiso 1 1 calc R . .
C24 C 0.2013(3) 0.4035(4) 0.1776(3) 0.0296(14) Uani 1 1 d . . .
C25 C 0.3494(3) 0.3876(5) 0.3143(4) 0.0379(17) Uani 1 1 d . . .
H25A H 0.3618 0.3995 0.2657 0.045 Uiso 1 1 calc R . .
H25B H 0.3610 0.4337 0.3474 0.045 Uiso 1 1 calc R . .
C26 C 0.3772(4) 0.3086(5) 0.3448(5) 0.047(2) Uani 1 1 d . . .
H26A H 0.3838 0.2713 0.3043 0.057 Uiso 1 1 calc R . .
H26B H 0.4151 0.3202 0.3732 0.057 Uiso 1 1 calc R . .
C27 C 0.3370(4) 0.2706(5) 0.3926(4) 0.047(2) Uani 1 1 d . . .
H27A H 0.3360 0.3025 0.4381 0.057 Uiso 1 1 calc R . .
H27B H 0.3495 0.2144 0.4058 0.057 Uiso 1 1 calc R . .
C28 C 0.2771(3) 0.2701(4) 0.3484(4) 0.0347(16) Uani 1 1 d . . .
H28A H 0.2461 0.2599 0.3804 0.042 Uiso 1 1 calc R . .
H28B H 0.2751 0.2276 0.3101 0.042 Uiso 1 1 calc R . .
C29 C 0.1469(3) 0.5655(4) 0.1899(4) 0.0340(16) Uani 1 1 d . . .
H29A H 0.1608 0.6131 0.2199 0.041 Uiso 0.546(13) 1 calc PR A 1
H29B H 0.1642 0.5671 0.1430 0.041 Uiso 0.546(13) 1 calc PR A 1
H29C H 0.1516 0.6121 0.2241 0.041 Uiso 0.454(13) 1 d PR A 2
H29D H 0.1730 0.5737 0.1512 0.041 Uiso 0.454(13) 1 d PR A 2
C30 C 0.0766(13) 0.563(2) 0.1767(18) 0.041(4) Uani 0.546(13) 1 d P A 1
H30A H 0.0602 0.5878 0.2190 0.049 Uiso 0.546(13) 1 calc PR A 1
H30B H 0.0630 0.5952 0.1326 0.049 Uiso 0.546(13) 1 calc PR A 1
C31 C 0.0570(6) 0.4808(9) 0.1674(9) 0.044(3) Uani 0.546(13) 1 d P A 1
H31A H 0.0652 0.4598 0.1192 0.053 Uiso 0.546(13) 1 calc PR A 1
H31B H 0.0145 0.4776 0.1703 0.053 Uiso 0.546(13) 1 calc PR A 1
C30' C 0.0889(16) 0.571(3) 0.159(2) 0.041(4) Uani 0.454(13) 1 d P A 2
H30C H 0.0845 0.5486 0.1091 0.049 Uiso 0.454(13) 1 calc PR A 2
H30D H 0.0762 0.6288 0.1569 0.049 Uiso 0.454(13) 1 calc PR A 2
C31' C 0.0521(8) 0.5211(12) 0.2100(11) 0.044(3) Uani 0.454(13) 1 d P A 2
H31C H 0.0124 0.5113 0.1858 0.053 Uiso 0.454(13) 1 calc PR A 2
H31D H 0.0492 0.5503 0.2565 0.053 Uiso 0.454(13) 1 calc PR A 2
C32 C 0.0878(3) 0.4338(5) 0.2250(4) 0.0381(17) Uani 1 1 d . . .
H32A H 0.0865 0.3754 0.2118 0.046 Uiso 0.546(13) 1 calc PR A 1
H32B H 0.0692 0.4406 0.2706 0.046 Uiso 0.546(13) 1 calc PR A 1
H32C H 0.0813 0.3962 0.1829 0.046 Uiso 0.454(13) 1 d PR A 2
H32D H 0.0764 0.4066 0.2692 0.046 Uiso 0.454(13) 1 d PR A 2
F1 F 0.0808(3) 0.1663(3) 0.3459(4) 0.090(2) Uani 1 1 d . . .
F2 F 0.0088(2) 0.2097(3) 0.3958(4) 0.0814(19) Uani 1 1 d . . .
F3 F 0.0826(3) 0.1653(4) 0.4588(4) 0.097(2) Uani 1 1 d . . .
F4 F 0.0480(6) 0.7502(6) 0.3339(6) 0.098(4) Uani 0.660(8) 1 d PU B 1
F5 F 0.0159(5) 0.7318(6) 0.4315(8) 0.085(3) Uani 0.660(8) 1 d PU B 1
F6 F 0.1023(7) 0.7837(10) 0.4297(7) 0.077(4) Uani 0.660(8) 1 d PU B 1
F4' F 0.0173(13) 0.7347(13) 0.3708(13) 0.098(4) Uani 0.340(8) 1 d PU B 2
F5' F 0.0505(9) 0.7460(12) 0.4798(14) 0.085(3) Uani 0.340(8) 1 d PU B 2
F6' F 0.0993(16) 0.784(2) 0.3953(16) 0.077(4) Uani 0.340(8) 1 d PU B 2
C33 C 0.0152(12) -0.007(2) 0.5391(5) 0.265(16) Uiso 1 1 d D . .
C34 C -0.0144(18) 0.033(2) 0.5923(9) 0.34(2) Uiso 1 1 d D . .
C35 C 0.0054(14) 0.0107(19) 0.6694(9) 0.233(13) Uiso 1 1 d D . .

loop_
_atom_site_aniso_label
_atom_site_aniso_U_11
_atom_site_aniso_U_22
_atom_site_aniso_U_33
_atom_site_aniso_U_23
_atom_site_aniso_U_13
_atom_site_aniso_U_12
Os 0.02903(17) 0.02352(16) 0.02510(15) -0.00263(10) 0.00289(10) -0.00085(11)
P1 0.0313(10) 0.0240(8) 0.0272(8) -0.0007(7) 0.0021(7) 0.0006(7)
P2 0.0265(9) 0.0246(8) 0.0277(8) -0.0015(7) 0.0012(7) 0.0013(7)
N1 0.037(3) 0.026(3) 0.031(3) -0.001(2) 0.001(2) -0.002(3)
N2 0.029(3) 0.030(3) 0.025(3) -0.004(2) 0.004(2) -0.005(2)
N3 0.031(3) 0.024(3) 0.030(3) -0.004(2) 0.000(2) -0.001(2)
N4 0.034(3) 0.027(3) 0.040(3) -0.005(2) 0.001(3) 0.001(3)
N5 0.030(3) 0.021(3) 0.033(3) -0.001(2) 0.004(2) 0.003(2)
N6 0.028(3) 0.021(3) 0.024(3) -0.005(2) 0.003(2) 0.004(2)
C1 0.045(5) 0.033(4) 0.048(4) -0.003(3) 0.011(4) -0.010(4)
C2 0.033(4) 0.034(4) 0.038(4) 0.002(3) 0.005(3) -0.006(3)
C3 0.031(4) 0.045(4) 0.033(4) 0.000(3) 0.008(3) -0.004(3)
C4 0.039(4) 0.032(4) 0.027(3) -0.002(3) 0.005(3) -0.002(3)
C5 0.031(4) 0.040(4) 0.029(3) -0.007(3) 0.004(3) -0.005(3)
C6 0.028(4) 0.031(4) 0.042(4) -0.013(3) 0.006(3) -0.001(3)
C7 0.031(4) 0.033(4) 0.043(4) -0.010(3) 0.001(3) 0.002(3)
C8 0.040(5) 0.038(5) 0.076(6) -0.016(4) 0.000(4) 0.002(4)
C9 0.037(4) 0.033(4) 0.035(4) 0.007(3) -0.001(3) -0.008(3)
C10 0.043(5) 0.044(5) 0.038(4) 0.011(3) 0.010(3) 0.001(4)
C11 0.040(5) 0.034(4) 0.053(5) 0.011(3) -0.006(4) -0.015(3)
C12 0.041(4) 0.037(4) 0.042(4) -0.002(3) -0.007(3) -0.015(3)
C13 0.037(4) 0.030(4) 0.031(3) -0.005(3) -0.002(3) 0.002(3)
C14 0.033(4) 0.028(4) 0.030(3) -0.003(3) -0.001(3) -0.001(3)
C15 0.047(5) 0.032(4) 0.035(4) -0.002(3) -0.007(3) 0.000(3)
C16 0.053(5) 0.044(5) 0.026(4) 0.001(3) -0.005(3) 0.004(4)
C17 0.051(5) 0.029(4) 0.029(4) 0.002(3) 0.001(3) -0.001(3)
C18 0.048(4) 0.027(4) 0.030(3) -0.003(3) 0.009(3) -0.001(3)
C19 0.033(4) 0.027(3) 0.029(3) -0.001(3) 0.005(3) -0.006(3)
C20 0.043(4) 0.027(4) 0.036(4) 0.000(3) 0.004(3) 0.004(3)
C21 0.057(5) 0.032(4) 0.038(4) -0.013(3) 0.015(4) 0.000(4)
C22 0.053(5) 0.047(5) 0.029(4) -0.007(3) 0.000(3) 0.007(4)
C23 0.038(4) 0.043(4) 0.031(4) -0.004(3) -0.002(3) 0.007(3)
C24 0.038(4) 0.029(3) 0.023(3) -0.005(3) 0.006(3) -0.003(3)
C25 0.027(4) 0.038(4) 0.047(4) -0.001(3) 0.000(3) 0.001(3)
C26 0.041(5) 0.035(4) 0.062(5) -0.008(4) -0.011(4) 0.010(4)
C27 0.053(5) 0.043(5) 0.044(4) 0.001(4) -0.004(4) 0.016(4)
C28 0.039(4) 0.031(4) 0.033(4) 0.003(3) -0.001(3) 0.008(3)
C29 0.036(4) 0.025(3) 0.040(4) 0.000(3) 0.002(3) 0.001(3)
C30 0.016(13) 0.040(7) 0.069(16) 0.026(10) 0.010(8) -0.010(8)
C31 0.027(6) 0.054(8) 0.049(8) 0.002(5) -0.005(5) -0.002(6)
C30' 0.016(13) 0.040(7) 0.069(16) 0.026(10) 0.010(8) -0.010(8)
C31' 0.027(6) 0.054(8) 0.049(8) 0.002(5) -0.005(5) -0.002(6)
C32 0.032(4) 0.042(4) 0.038(4) 0.002(3) -0.005(3) -0.001(3)
F1 0.124(6) 0.044(3) 0.115(5) -0.027(3) 0.066(4) -0.037(3)
F2 0.045(3) 0.047(3) 0.151(6) -0.003(3) 0.006(3) -0.017(3)
F3 0.129(6) 0.054(4) 0.099(5) 0.031(3) -0.036(4) -0.036(4)
F4 0.153(9) 0.065(5) 0.072(6) 0.002(5) -0.004(6) 0.050(6)
F5 0.064(6) 0.061(5) 0.139(9) 0.003(6) 0.045(5) 0.023(5)
F6 0.060(4) 0.039(3) 0.125(11) -0.025(8) -0.025(8) 0.000(3)
F4' 0.153(9) 0.065(5) 0.072(6) 0.002(5) -0.004(6) 0.050(6)
F5' 0.064(6) 0.061(5) 0.139(9) 0.003(6) 0.045(5) 0.023(5)
F6' 0.060(4) 0.039(3) 0.125(11) -0.025(8) -0.025(8) 0.000(3)

loop_
_atom_type_symbol
_atom_type_description
_atom_type_scat_dispersion_real
_atom_type_scat_dispersion_imag
_atom_type_scat_source
C C 0.0033 0.0016 'International Tables Vol C Tables 4.2.6.8 and 6.1.1.4'
H H 0.0000 0.0000 'International Tables Vol C Tables 4.2.6.8 and 6.1.1.4'
N N 0.0061 0.0033 'International Tables Vol C Tables 4.2.6.8 and 6.1.1.4'
F F 0.0171 0.0103 'International Tables Vol C Tables 4.2.6.8 and 6.1.1.4'
P P 0.1023 0.0942 'International Tables Vol C Tables 4.2.6.8 and 6.1.1.4'
Os Os -1.2165 7.6030 'International Tables Vol C Tables 4.2.6.8 and 6.1.1.4'

loop_
_geom_angle_atom_site_label_1
_geom_angle_atom_site_label_2
_geom_angle_atom_site_label_3
_geom_angle
_geom_angle_site_symmetry_1
_geom_angle_site_symmetry_3
N5 Os N2 166.3(2) . .
N5 Os N3 94.9(2) . .
N2 Os N3 76.2(2) . .
N5 Os N6 77.1(2) . .
N2 Os N6 92.2(2) . .
N3 Os N6 89.6(2) . .
N5 Os P2 101.64(16) . .
N2 Os P2 88.96(15) . .
N3 Os P2 90.14(16) . .
N6 Os P2 178.72(15) . .
N5 Os P1 92.08(16) . .
N2 Os P1 97.46(16) . .
N3 Os P1 172.35(16) . .
N6 Os P1 94.99(14) . .
P2 Os P1 85.36(6) . .
C28 P1 C19 107.0(3) . .
C28 P1 C25 92.7(3) . .
C19 P1 C25 104.8(3) . .
C28 P1 Os 121.2(2) . .
C19 P1 Os 109.5(2) . .
C25 P1 Os 119.5(3) . .
C24 P2 C29 107.1(3) . .
C24 P2 C32 103.4(3) . .
C29 P2 C32 92.8(3) . .
C24 P2 Os 110.1(2) . .
C29 P2 Os 121.4(2) . .
C32 P2 Os 119.7(2) . .
C2 N1 N2 104.1(6) . .
N1 N2 C4 111.0(5) . .
N1 N2 Os 132.3(4) . .
C4 N2 Os 116.5(4) . .
C5 N3 N4 109.7(6) . .
C5 N3 Os 117.2(4) . .
N4 N3 Os 132.7(5) . .
C7 N4 N3 106.2(6) . .
C9 N5 C13 115.4(6) . .
C9 N5 Os 127.8(5) . .
C13 N5 Os 116.7(4) . .
C18 N6 C14 119.0(6) . .
C18 N6 Os 124.6(5) . .
C14 N6 Os 116.4(4) . .
F2 C1 F1 107.3(7) . .
F2 C1 F3 104.9(7) . .
F1 C1 F3 103.4(7) . .
F2 C1 C2 112.3(7) . .
F1 C1 C2 113.9(6) . .
F3 C1 C2 114.2(7) . .
N1 C2 C3 113.6(6) . .
N1 C2 C1 118.7(7) . .
C3 C2 C1 127.7(7) . .
C2 C3 C4 103.9(6) . .
N2 C4 C3 107.4(6) . .
N2 C4 C5 115.5(6) . .
C3 C4 C5 136.2(7) . .
N3 C5 C6 109.3(6) . .
N3 C5 C4 114.5(6) . .
C6 C5 C4 135.4(7) . .
C5 C6 C7 103.4(6) . .
N4 C7 C6 111.4(6) . .
N4 C7 C8 121.7(7) . .
C6 C7 C8 126.8(7) . .
F4' C8 F6' 111(2) . .
F4' C8 F5 52.6(12) . .
F6' C8 F5 125.5(18) . .
F4' C8 F6 126.6(15) . .
F6' C8 F6 28.1(14) . .
F5 C8 F6 112.6(11) . .
F4' C8 F4 47.1(14) . .
F6' C8 F4 75.8(14) . .
F5 C8 F4 98.2(10) . .
F6 C8 F4 102.4(10) . .
F4' C8 C7 117.4(12) . .
F6' C8 C7 117.1(18) . .
F5 C8 C7 115.4(9) . .
F6 C8 C7 114.6(10) . .
F4 C8 C7 111.5(8) . .
F4' C8 F5' 99.3(15) . .
F6' C8 F5' 100.3(16) . .
F5 C8 F5' 48.6(9) . .
F6 C8 F5' 74.7(11) . .
F4 C8 F5' 136.8(11) . .
C7 C8 F5' 108.3(10) . .
N5 C9 C10 125.0(7) . .
C9 C10 C11 118.7(7) . .
C12 C11 C10 118.5(7) . .
C11 C12 C13 120.1(7) . .
N5 C13 C12 122.2(6) . .
N5 C13 C14 115.2(6) . .
C12 C13 C14 122.6(6) . .
N6 C14 C15 121.2(6) . .
N6 C14 C13 114.3(6) . .
C15 C14 C13 124.4(7) . .
C16 C15 C14 120.1(7) . .
C15 C16 C17 118.0(7) . .
C16 C17 C18 119.8(7) . .
N6 C18 C17 121.8(7) . .
C24 C19 C20 119.6(6) . .
C24 C19 P1 118.0(5) . .
C20 C19 P1 122.4(5) . .
C21 C20 C19 119.5(7) . .
C20 C21 C22 121.0(7) . .
C23 C22 C21 119.4(7) . .
C24 C23 C22 119.5(7) . .
C19 C24 C23 120.9(6) . .
C19 C24 P2 116.6(5) . .
C23 C24 P2 122.5(6) . .
C26 C25 P1 106.5(5) . .
C27 C26 C25 108.0(7) . .
C26 C27 C28 105.9(6) . .
C27 C28 P1 104.8(5) . .
C30' C29 C30 16(2) . .
C30' C29 P2 113.8(16) . .
C30 C29 P2 102.3(11) . .
C31 C30 C29 110(2) . .
C30 C31 C32 107.1(18) . .
C29 C30' C31' 106(3) . .
C30' C31' C32 105(2) . .
C31 C32 C31' 38.5(9) . .
C31 C32 P2 108.8(8) . .
C31' C32 P2 101.5(8) . .
C34 C33 C33 112(2) . 5_556
C33 C34 C35 115(2) . .

loop_
_geom_bond_atom_site_label_1
_geom_bond_atom_site_label_2
_geom_bond_distance
_geom_bond_site_symmetry_2
Os N5 2.072(6) .
Os N2 2.088(5) .
Os N3 2.113(6) .
Os N6 2.123(5) .
Os P2 2.2618(17) .
Os P1 2.2650(17) .
P1 C28 1.838(7) .
P1 C19 1.840(7) .
P1 C25 1.854(7) .
P2 C24 1.842(7) .
P2 C29 1.843(7) .
P2 C32 1.851(8) .
N1 C2 1.340(9) .
N1 N2 1.358(8) .
N2 C4 1.372(9) .
N3 C5 1.348(9) .
N3 N4 1.366(8) .
N4 C7 1.342(9) .
N5 C9 1.363(8) .
N5 C13 1.371(9) .
N6 C18 1.330(8) .
N6 C14 1.348(9) .
C1 F2 1.305(9) .
C1 F1 1.317(9) .
C1 F3 1.328(9) .
C1 C2 1.498(10) .
C2 C3 1.376(10) .
C3 C4 1.386(10) .
C4 C5 1.445(11) .
C5 C6 1.392(10) .
C6 C7 1.404(10) .
C7 C8 1.444(11) .
C8 F4' 1.24(3) .
C8 F6' 1.27(4) .
C8 F5 1.294(12) .
C8 F6 1.319(17) .
C8 F4 1.404(14) .
C8 F5' 1.48(2) .
C9 C10 1.369(10) .
C10 C11 1.386(11) .
C11 C12 1.380(10) .
C12 C13 1.396(10) .
C13 C14 1.476(10) .
C14 C15 1.386(10) .
C15 C16 1.371(11) .
C16 C17 1.379(11) .
C17 C18 1.384(10) .
C19 C24 1.376(10) .
C19 C20 1.421(9) .
C20 C21 1.365(10) .
C21 C22 1.402(11) .
C22 C23 1.401(10) .
C23 C24 1.389(9) .
C25 C26 1.527(10) .
C26 C27 1.486(12) .
C27 C28 1.527(10) .
C29 C30' 1.40(4) .
C29 C30 1.62(3) .
C30 C31 1.43(4) .
C31 C32 1.436(16) .
C30' C31' 1.57(3) .
C31' C32 1.66(2) .
C33 C34 1.416(19) .
C33 C33 1.550(19) 5_556
C34 C35 1.489(18) .
